data_1574395
loop_
_publ_author_name
'Paramanik, Krishnendu'
'Bandopadhyay, Nilaj'
'Agrawalla, Suraj Kumar'
'Purohit, Chandra Shekhar'
'Biswas, Bhaskar'
'Das, Hari Sankar'

_publ_section_title
;
 Highly efficient phenalenyl--copper bifunctional photoredox catalyst for
 direct C--H bond arylation of arenes and heteroarenes
;
_journal_issue 11
_journal_name_full 'Catalysis Science &amp; Technology'
_journal_page_first 3325
_journal_page_last 3331
_journal_paper_doi 10.1039/D5CY00140D
_journal_volume 15
_journal_year 2025
_chemical_formula_moiety 'C16 H22 N2 O'
_chemical_formula_sum 'C16 H22 N2 O'
_chemical_formula_weight 258.35
_space_group_crystal_system triclinic
_space_group_IT_number 2
_space_group_name_Hall '-P 1'
_space_group_name_H-M_alt 'P -1'
_atom_sites_solution_hydrogens geom
_atom_sites_solution_primary dual
_audit_creation_date 2025-01-21
_audit_creation_method
;
Olex2 1.5
(compiled 2024.02.16 svn.r378c4104 for OlexSys, GUI svn.r6928)
;
_audit_update_record
;
2025-02-05 deposited with the CCDC.	2025-04-11 downloaded from the CCDC.
;
_cell_angle_alpha 79.252(2)
_cell_angle_beta 85.493(2)
_cell_angle_gamma 83.620(2)
_cell_formula_units_Z 4
_cell_length_a 6.6423(2)
_cell_length_b 13.8452(3)
_cell_length_c 16.6714(4)
_cell_measurement_reflns_used 15593
_cell_measurement_temperature 100.01(10)
_cell_measurement_theta_max 77.2220
_cell_measurement_theta_min 3.8350
_cell_volume 1494.31(7)
_computing_cell_refinement 'CrysAlisPro 1.171.42.89a (Rigaku OD, 2023)'
_computing_data_collection 'CrysAlisPro 1.171.42.89a (Rigaku OD, 2023)'
_computing_data_reduction 'CrysAlisPro 1.171.42.89a (Rigaku OD, 2023)'
_computing_molecular_graphics 'Olex2 1.5 (Dolomanov et al., 2009)'
_computing_publication_material 'Olex2 1.5 (Dolomanov et al., 2009)'
_computing_structure_refinement 'SHELXL 2019/2 (Sheldrick, 2015)'
_computing_structure_solution 'SHELXT 2018/2 (Sheldrick, 2018)'
_diffrn_ambient_environment N~2~
_diffrn_ambient_temperature 100.01(10)
_diffrn_detector 'Hybrid Pixel Array Detector'
_diffrn_detector_area_resol_mean 5.8140
_diffrn_detector_type 'Pilatus 200K'
_diffrn_measured_fraction_theta_full 0.9932
_diffrn_measured_fraction_theta_max 0.9645
_diffrn_measurement_details
;
List of Runs (angles in degrees, time in seconds):

  # Type    Start    End  Width  t~exp~   \w     \q     \k     \f   Frames
#--------------------------------------------------------------------------
  1  \w     37.00 112.00   0.50    0.25    --   49.06  58.00 -32.00  150
  2  \w    -14.00  61.00   0.50    0.25    --   49.06 -58.00-172.00  150
  3  \w     44.00 119.00   0.50    1.00    --  106.83 -58.00-172.00  150
  4  \w     95.00 170.00   0.50    1.00    --  106.83  58.00 -32.00  150
  5  \w   -105.00 -35.00   0.50    0.25    --  -38.50 -37.00-150.00  140
  6  \w   -101.00 -27.00   0.50    0.25    --  -38.50 -58.00-172.00  148
  7  \w    -50.00  24.00   0.50    0.25    --  -38.50  57.00  30.00  148
  8  \w    -50.00  24.00   0.50    0.25    --  -38.50  58.00 -32.00  148
  9  \w      7.00  84.00   0.50    0.25    --   49.06 -99.00  60.00  154
 10  \w     44.00 112.00   0.50    1.00    --  106.83-125.00-180.00  136
 11  \w     39.00 106.00   0.50    1.00    --  106.83 -94.00  30.00  134
 12  \w     94.00 170.00   0.50    1.00    --  106.83  61.00 -90.00  152
 13  \w     99.00 175.00   0.50    1.00    --  106.83  15.00-120.00  152
 14  \w    102.00 171.00   0.50    1.00    --  106.83  45.00   0.00  138
 15  \w     42.00 111.00   0.50    1.00    --  106.83 -45.00 -30.00  138
 16  \w     39.00 106.00   0.50    1.00    --  106.83 -94.00-150.00  134
 17  \w     44.00 120.00   0.50    1.00    --  106.83 -61.00 -90.00  152
 18  \w     44.00 112.00   0.50    1.00    --  106.83-125.00 150.00  136
 19  \w     42.00 111.00   0.50    1.00    --  106.83 -45.00  60.00  138
 20  \w     39.00 106.00   0.50    1.00    --  106.83 -94.00 -30.00  134
 21  \w     94.00 170.00   0.50    1.00    --  106.83  61.00 -60.00  152
 22  \w     94.00 170.00   0.50    1.00    --  106.83  61.00-120.00  152
 23  \w     38.00 112.00   0.50    0.25    --   49.06  57.00  90.00  148
 24  \w     38.00 112.00   0.50    0.25    --   49.06  57.00 120.00  148
 25  \w     38.00 112.00   0.50    0.25    --   49.06  57.00-180.00  148
 26  \w     38.00 112.00   0.50    0.25    --   49.06  57.00-150.00  148
 27  \w     38.00 112.00   0.50    0.25    --   49.06  57.00  30.00  148
 28  \w     38.00 112.00   0.50    0.25    --   49.06  57.00   0.00  148
 29  \w     38.00 112.00   0.50    0.25    --   49.06  57.00 150.00  148
 30  \w     38.00 112.00   0.50    0.25    --   49.06  57.00 -90.00  148
 31  \w    102.00 162.00   0.50    1.00    --  106.83  45.00  90.00  120
 32  \w    104.00 175.00   0.50    1.00    --  106.83  30.00-180.00  142
 33  \w    104.00 175.00   0.50    1.00    --  106.83  30.00  60.00  142
 34  \w     99.00 175.00   0.50    1.00    --  106.83  15.00 150.00  152
;
_diffrn_measurement_device 'four-circle diffractometer'
_diffrn_measurement_device_type 'SuperNova, Dual, Cu at home/near, Pilatus 200K'
_diffrn_measurement_method '\w scans'
_diffrn_orient_matrix_type 'CrysAlisPro convention (1999,Acta A55,543-557)'
_diffrn_orient_matrix_UB_11 -0.2124168000
_diffrn_orient_matrix_UB_12 0.0534760000
_diffrn_orient_matrix_UB_13 0.0139345000
_diffrn_orient_matrix_UB_21 -0.0582186000
_diffrn_orient_matrix_UB_22 -0.0900158000
_diffrn_orient_matrix_UB_23 0.0634692000
_diffrn_orient_matrix_UB_31 0.0784026000
_diffrn_orient_matrix_UB_32 0.0446130000
_diffrn_orient_matrix_UB_33 0.0682314000
_diffrn_radiation_monochromator mirror
_diffrn_radiation_probe x-ray
_diffrn_radiation_type 'Cu K\a'
_diffrn_radiation_wavelength 1.54184
_diffrn_reflns_av_R_equivalents 0.0383
_diffrn_reflns_av_unetI/netI 0.0305
_diffrn_reflns_Laue_measured_fraction_full 0.993
_diffrn_reflns_Laue_measured_fraction_max 0.964
_diffrn_reflns_limit_h_max 8
_diffrn_reflns_limit_h_min -8
_diffrn_reflns_limit_k_max 17
_diffrn_reflns_limit_k_min -17
_diffrn_reflns_limit_l_max 20
_diffrn_reflns_limit_l_min -19
_diffrn_reflns_number 23558
_diffrn_reflns_point_group_measured_fraction_full 0.993
_diffrn_reflns_point_group_measured_fraction_max 0.964
_diffrn_reflns_theta_full 67.684
_diffrn_reflns_theta_max 77.515
_diffrn_reflns_theta_min 3.265
_diffrn_source 'micro-focus sealed X-ray tube'
_diffrn_source_type 'SuperNova (Cu) X-ray Source'
_exptl_absorpt_coefficient_mu 0.563
_exptl_absorpt_correction_T_max 1.00000
_exptl_absorpt_correction_T_min 0.77936
_exptl_absorpt_correction_type multi-scan
_exptl_absorpt_process_details
;
CrysAlisPro 1.171.42.89a (Rigaku Oxford Diffraction, 2023)
Empirical absorption correction using spherical harmonics,
implemented in SCALE3 ABSPACK scaling algorithm.
;
_exptl_crystal_colour 'clear light colourless'
_exptl_crystal_colour_lustre clear
_exptl_crystal_colour_modifier light
_exptl_crystal_colour_primary colourless
_exptl_crystal_density_diffrn 1.148
_exptl_crystal_description block
_exptl_crystal_F_000 560
_exptl_crystal_preparation 'As per the reaction scheme'
_exptl_crystal_recrystallization_method 'Slow evaporation'
_exptl_crystal_size_max 0.26
_exptl_crystal_size_mid 0.24
_exptl_crystal_size_min 0.22
_refine_diff_density_max 0.185
_refine_diff_density_min -0.222
_refine_diff_density_rms 0.038
_refine_ls_extinction_method none
_refine_ls_goodness_of_fit_ref 1.067
_refine_ls_hydrogen_treatment constr
_refine_ls_matrix_type full
_refine_ls_number_parameters 351
_refine_ls_number_reflns 6131
_refine_ls_number_restraints 0
_refine_ls_restrained_S_all 1.067
_refine_ls_R_factor_all 0.0416
_refine_ls_R_factor_gt 0.0376
_refine_ls_shift/su_max 0.001
_refine_ls_shift/su_mean 0.000
_refine_ls_structure_factor_coef Fsqd
_refine_ls_weighting_details 'w=1/[\s^2^(Fo^2^)+(0.0473P)^2^+0.3143P] where P=(Fo^2^+2Fc^2^)/3'
_refine_ls_weighting_scheme calc
_refine_ls_wR_factor_gt 0.0983
_refine_ls_wR_factor_ref 0.1011
_reflns_Friedel_coverage 0.000
_reflns_number_gt 5482
_reflns_number_total 6131
_reflns_threshold_expression 'I > 2\s(I)'
_cod_data_source_file d5cy00140d2.cif
_cod_data_source_block hsd-opc-2_auto
_cod_depositor_comments 'Adding full bibliography for 1574394--1574396.cif.'
_cod_database_code 1574395
_shelx_shelxl_version_number 2019/2
_chemical_oxdiff_formula 'C H N O'
_chemical_oxdiff_usercomment 'colourless block'
_shelx_space_group_comment
;
The symmetry employed for this shelxl refinement is uniquely defined
by the following loop, which should always be used as a source of
symmetry information in preference to the above space-group names.
They are only intended as comments.
;
_shelx_estimated_absorpt_t_max 0.886
_shelx_estimated_absorpt_t_min 0.867
_diffrn_oxdiff_digest_frames
;
014d06ed9bb379ba92dc3c6e196442b9ce000373070
;
_olex2_refinement_description
;
1. Fixed Uiso
 At 1.2 times of:
  All C(H) groups, All C(H,H) groups
 At 1.5 times of:
  All C(H,H,H) groups
2.a Secondary CH2 refined with riding coordinates:
 C9(H9A,H9B), C10(H10A,H10B), C11(H11A,H11B), C25(H25A,H25B), C26(H26A,H26B),
 C27(H27A,H27B)
2.b Aromatic/amide H refined with riding coordinates:
 C2(H2), C3(H3), C5(H5), C6(H6), C18(H18), C19(H19), C21(H21), C22(H22)
2.c Idealised Me refined as rotating group:
 C13(H13A,H13B,H13C), C14(H14A,H14B,H14C), C15(H15A,H15B,H15C), C16(H16A,H16B,
 H16C), C29(H29A,H29B,H29C), C30(H30A,H30B,H30C), C31(H31A,H31B,H31C), C32(H32A,
 H32B,H32C)
;
_olex2_exptl_crystal_mounting_method 'Mounted on a loop'
_olex2_submission_special_instructions 'No special instructions were received'
_oxdiff_exptl_absorpt_empirical_details
;
Empirical correction (ABSPACK) includes:
- Absorption correction using spherical harmonics
- Frame scaling
;
_oxdiff_exptl_absorpt_empirical_full_max 1.541
_oxdiff_exptl_absorpt_empirical_full_min 0.703

loop_
_space_group_symop_operation_xyz
'x, y, z'
'-x, -y, -z'

loop_
_atom_site_label
_atom_site_type_symbol
_atom_site_fract_x
_atom_site_fract_y
_atom_site_fract_z
_atom_site_U_iso_or_equiv
_atom_site_adp_type
_atom_site_occupancy
_atom_site_site_symmetry_order
_atom_site_calc_flag
_atom_site_refinement_flags_posn
_atom_site_refinement_flags_adp
_atom_site_refinement_flags_occupancy
_atom_site_disorder_assembly
_atom_site_disorder_group
O1 O 0.15062(10) 0.34994(5) 0.89279(4) 0.02023(16) Uani 1 1 d . . . . .
N1 N 0.82431(16) 0.64917(8) 0.68857(7) 0.0408(3) Uani 1 1 d . . . . .
N2 N 0.22785(13) 0.27243(6) 0.95869(5) 0.01886(18) Uani 1 1 d . . . . .
C1 C 0.29676(15) 0.40693(7) 0.85398(6) 0.0187(2) Uani 1 1 d . . . . .
C2 C 0.50116(16) 0.39116(7) 0.87032(6) 0.0221(2) Uani 1 1 d . . . . .
H2 H 0.548321 0.337574 0.910995 0.027 Uiso 1 1 calc R U . . .
C3 C 0.63504(16) 0.45409(8) 0.82690(6) 0.0235(2) Uani 1 1 d . . . . .
H3 H 0.774889 0.443201 0.837616 0.028 Uiso 1 1 calc R U . . .
C4 C 0.56680(16) 0.53367(7) 0.76732(6) 0.0224(2) Uani 1 1 d . . . . .
C5 C 0.36166(16) 0.54894(7) 0.75107(6) 0.0221(2) Uani 1 1 d . . . . .
H5 H 0.314307 0.602798 0.710671 0.027 Uiso 1 1 calc R U . . .
C6 C 0.22762(15) 0.48582(7) 0.79369(6) 0.0212(2) Uani 1 1 d . . . . .
H6 H 0.088258 0.495821 0.782173 0.025 Uiso 1 1 calc R U . . .
C7 C 0.70858(17) 0.59855(8) 0.72314(7) 0.0278(2) Uani 1 1 d . . . . .
C8 C 0.12382(16) 0.29570(8) 1.03630(6) 0.0229(2) Uani 1 1 d . . . . .
C9 C 0.19854(19) 0.21079(9) 1.10387(7) 0.0302(2) Uani 1 1 d . . . . .
H9A H 0.344542 0.214236 1.109865 0.036 Uiso 1 1 calc R U . . .
H9B H 0.124774 0.219779 1.156325 0.036 Uiso 1 1 calc R U . . .
C10 C 0.16940(19) 0.10899(9) 1.08732(7) 0.0328(3) Uani 1 1 d . . . . .
H10A H 0.225235 0.057372 1.131579 0.039 Uiso 1 1 calc R U . . .
H10B H 0.022981 0.102361 1.085677 0.039 Uiso 1 1 calc R U . . .
C11 C 0.27827(17) 0.09615(8) 1.00595(7) 0.0282(2) Uani 1 1 d . . . . .
H11A H 0.256670 0.030536 0.994514 0.034 Uiso 1 1 calc R U . . .
H11B H 0.425761 0.097593 1.010035 0.034 Uiso 1 1 calc R U . . .
C12 C 0.20639(16) 0.17598(7) 0.93421(6) 0.0226(2) Uani 1 1 d . . . . .
C13 C 0.20300(18) 0.39045(9) 1.05045(7) 0.0298(2) Uani 1 1 d . . . . .
H13A H 0.351626 0.381885 1.048847 0.045 Uiso 1 1 calc R U . . .
H13B H 0.149857 0.404628 1.103993 0.045 Uiso 1 1 calc R U . . .
H13C H 0.158228 0.445509 1.007571 0.045 Uiso 1 1 calc R U . . .
C14 C -0.10946(17) 0.31129(8) 1.03825(7) 0.0277(2) Uani 1 1 d . . . . .
H14A H -0.152079 0.356587 0.988683 0.042 Uiso 1 1 calc R U . . .
H14B H -0.161144 0.339489 1.086468 0.042 Uiso 1 1 calc R U . . .
H14C H -0.163693 0.247704 1.040843 0.042 Uiso 1 1 calc R U . . .
C15 C -0.00729(17) 0.16178(8) 0.91142(7) 0.0295(2) Uani 1 1 d . . . . .
H15A H -0.096091 0.149164 0.961252 0.044 Uiso 1 1 calc R U . . .
H15B H 0.000808 0.105507 0.882915 0.044 Uiso 1 1 calc R U . . .
H15C H -0.062544 0.221624 0.875586 0.044 Uiso 1 1 calc R U . . .
C16 C 0.35551(18) 0.16799(9) 0.86043(7) 0.0289(2) Uani 1 1 d . . . . .
H16A H 0.312906 0.218558 0.813874 0.043 Uiso 1 1 calc R U . . .
H16B H 0.357411 0.102365 0.846119 0.043 Uiso 1 1 calc R U . . .
H16C H 0.491707 0.177929 0.874032 0.043 Uiso 1 1 calc R U . . .
O2 O 1.36674(11) 0.79525(6) 0.46860(4) 0.02348(16) Uani 1 1 d . . . . .
N3 N 1.33351(16) 0.91528(8) 0.84218(6) 0.0316(2) Uani 1 1 d . . . . .
N4 N 1.18473(13) 0.76211(6) 0.44284(5) 0.01988(18) Uani 1 1 d . . . . .
C17 C 1.34640(16) 0.81618(7) 0.54596(6) 0.0218(2) Uani 1 1 d . . . . .
C18 C 1.18129(16) 0.79701(7) 0.60109(6) 0.0215(2) Uani 1 1 d . . . . .
H18 H 1.069936 0.768026 0.586136 0.026 Uiso 1 1 calc R U . . .
C19 C 1.18171(16) 0.82082(7) 0.67815(6) 0.0223(2) Uani 1 1 d . . . . .
H19 H 1.069996 0.807552 0.716362 0.027 Uiso 1 1 calc R U . . .
C20 C 1.34379(16) 0.86398(8) 0.70040(6) 0.0232(2) Uani 1 1 d . . . . .
C21 C 1.50957(18) 0.88228(9) 0.64459(7) 0.0308(3) Uani 1 1 d . . . . .
H21 H 1.621264 0.911031 0.659521 0.037 Uiso 1 1 calc R U . . .
C22 C 1.51052(18) 0.85849(9) 0.56788(7) 0.0310(3) Uani 1 1 d . . . . .
H22 H 1.622969 0.870900 0.529876 0.037 Uiso 1 1 calc R U . . .
C23 C 1.33886(17) 0.89204(8) 0.77934(7) 0.0257(2) Uani 1 1 d . . . . .
C24 C 1.11287(17) 0.83994(8) 0.37348(6) 0.0236(2) Uani 1 1 d . . . . .
C25 C 0.93179(18) 0.80173(9) 0.34157(7) 0.0291(2) Uani 1 1 d . . . . .
H25A H 0.818212 0.799650 0.383834 0.035 Uiso 1 1 calc R U . . .
H25B H 0.886215 0.848561 0.292448 0.035 Uiso 1 1 calc R U . . .
C26 C 0.98149(18) 0.69939(9) 0.31983(7) 0.0297(2) Uani 1 1 d . . . . .
H26A H 0.858948 0.677099 0.301580 0.036 Uiso 1 1 calc R U . . .
H26B H 1.087704 0.701510 0.274593 0.036 Uiso 1 1 calc R U . . .
C27 C 1.05604(18) 0.62779(8) 0.39478(7) 0.0284(2) Uani 1 1 d . . . . .
H27A H 1.091060 0.561589 0.380211 0.034 Uiso 1 1 calc R U . . .
H27B H 0.944633 0.622489 0.437978 0.034 Uiso 1 1 calc R U . . .
C28 C 1.24165(16) 0.65905(8) 0.42894(6) 0.0239(2) Uani 1 1 d . . . . .
C29 C 1.03774(19) 0.93143(8) 0.41044(7) 0.0302(2) Uani 1 1 d . . . . .
H29A H 0.943702 0.913123 0.457778 0.045 Uiso 1 1 calc R U . . .
H29B H 0.967722 0.981072 0.369393 0.045 Uiso 1 1 calc R U . . .
H29C H 1.153600 0.958763 0.427834 0.045 Uiso 1 1 calc R U . . .
C30 C 1.2726(2) 0.86905(9) 0.30377(7) 0.0321(3) Uani 1 1 d . . . . .
H30A H 1.398979 0.877970 0.326880 0.048 Uiso 1 1 calc R U . . .
H30B H 1.222495 0.930961 0.269166 0.048 Uiso 1 1 calc R U . . .
H30C H 1.298001 0.816781 0.270823 0.048 Uiso 1 1 calc R U . . .
C31 C 1.2749(2) 0.59494(8) 0.51321(7) 0.0317(3) Uani 1 1 d . . . . .
H31A H 1.394068 0.613448 0.535687 0.048 Uiso 1 1 calc R U . . .
H31B H 1.296733 0.525212 0.507805 0.048 Uiso 1 1 calc R U . . .
H31C H 1.155065 0.605170 0.550011 0.048 Uiso 1 1 calc R U . . .
C32 C 1.43399(18) 0.64441(9) 0.37342(7) 0.0310(3) Uani 1 1 d . . . . .
H32A H 1.405997 0.673680 0.316715 0.046 Uiso 1 1 calc R U . . .
H32B H 1.475714 0.573625 0.377238 0.046 Uiso 1 1 calc R U . . .
H32C H 1.543031 0.676567 0.390853 0.046 Uiso 1 1 calc R U . . .

loop_
_atom_site_aniso_label
_atom_site_aniso_U_11
_atom_site_aniso_U_22
_atom_site_aniso_U_33
_atom_site_aniso_U_23
_atom_site_aniso_U_13
_atom_site_aniso_U_12
O1 0.0190(3) 0.0205(3) 0.0200(3) 0.0024(3) -0.0034(3) -0.0053(3)
N1 0.0316(5) 0.0364(6) 0.0488(7) 0.0102(5) 0.0011(5) -0.0118(4)
N2 0.0228(4) 0.0164(4) 0.0162(4) 0.0007(3) -0.0020(3) -0.0025(3)
C1 0.0206(5) 0.0185(4) 0.0176(4) -0.0036(3) 0.0003(4) -0.0052(4)
C2 0.0226(5) 0.0205(5) 0.0229(5) -0.0003(4) -0.0045(4) -0.0046(4)
C3 0.0194(5) 0.0248(5) 0.0267(5) -0.0029(4) -0.0030(4) -0.0054(4)
C4 0.0245(5) 0.0205(5) 0.0225(5) -0.0030(4) 0.0012(4) -0.0069(4)
C5 0.0256(5) 0.0198(5) 0.0196(5) -0.0008(4) -0.0008(4) -0.0016(4)
C6 0.0190(5) 0.0224(5) 0.0216(5) -0.0022(4) -0.0024(4) -0.0019(4)
C7 0.0255(5) 0.0253(5) 0.0311(6) 0.0005(4) -0.0021(4) -0.0050(4)
C8 0.0259(5) 0.0237(5) 0.0186(5) -0.0036(4) 0.0008(4) -0.0016(4)
C9 0.0343(6) 0.0344(6) 0.0184(5) 0.0011(4) 0.0004(4) 0.0010(5)
C10 0.0334(6) 0.0271(6) 0.0311(6) 0.0093(4) 0.0021(5) -0.0011(5)
C11 0.0285(6) 0.0185(5) 0.0353(6) 0.0000(4) 0.0011(4) -0.0023(4)
C12 0.0245(5) 0.0186(5) 0.0255(5) -0.0052(4) 0.0008(4) -0.0057(4)
C13 0.0336(6) 0.0304(6) 0.0282(6) -0.0122(4) -0.0033(5) -0.0023(5)
C14 0.0271(5) 0.0275(5) 0.0266(5) -0.0029(4) 0.0037(4) -0.0017(4)
C15 0.0295(6) 0.0269(5) 0.0345(6) -0.0067(4) -0.0023(5) -0.0108(4)
C16 0.0310(6) 0.0286(5) 0.0295(6) -0.0120(4) 0.0029(4) -0.0055(4)
O2 0.0221(4) 0.0295(4) 0.0207(4) -0.0067(3) 0.0019(3) -0.0089(3)
N3 0.0343(5) 0.0353(5) 0.0279(5) -0.0102(4) -0.0041(4) -0.0060(4)
N4 0.0205(4) 0.0200(4) 0.0201(4) -0.0038(3) -0.0017(3) -0.0056(3)
C17 0.0248(5) 0.0211(5) 0.0199(5) -0.0033(4) -0.0009(4) -0.0041(4)
C18 0.0223(5) 0.0207(5) 0.0218(5) -0.0026(4) -0.0008(4) -0.0056(4)
C19 0.0243(5) 0.0208(5) 0.0206(5) -0.0007(4) 0.0005(4) -0.0034(4)
C20 0.0268(5) 0.0211(5) 0.0218(5) -0.0037(4) -0.0037(4) -0.0020(4)
C21 0.0276(6) 0.0383(6) 0.0302(6) -0.0099(5) -0.0016(4) -0.0131(5)
C22 0.0262(6) 0.0418(7) 0.0279(6) -0.0093(5) 0.0050(4) -0.0146(5)
C23 0.0264(5) 0.0240(5) 0.0269(6) -0.0034(4) -0.0043(4) -0.0032(4)
C24 0.0289(5) 0.0214(5) 0.0197(5) -0.0021(4) -0.0010(4) -0.0024(4)
C25 0.0293(6) 0.0320(6) 0.0263(5) -0.0059(4) -0.0060(4) -0.0006(4)
C26 0.0305(6) 0.0347(6) 0.0270(5) -0.0114(5) -0.0033(4) -0.0064(5)
C27 0.0322(6) 0.0247(5) 0.0309(6) -0.0093(4) 0.0008(4) -0.0080(4)
C28 0.0278(5) 0.0201(5) 0.0242(5) -0.0054(4) -0.0004(4) -0.0020(4)
C29 0.0386(6) 0.0218(5) 0.0294(6) -0.0038(4) -0.0029(5) 0.0001(4)
C30 0.0422(7) 0.0315(6) 0.0214(5) 0.0001(4) 0.0026(5) -0.0096(5)
C31 0.0416(7) 0.0218(5) 0.0302(6) -0.0018(4) -0.0026(5) -0.0010(5)
C32 0.0297(6) 0.0332(6) 0.0309(6) -0.0118(5) 0.0003(5) 0.0017(5)

loop_
_atom_type_symbol
_atom_type_description
_atom_type_scat_dispersion_real
_atom_type_scat_dispersion_imag
_atom_type_scat_source
C C 0.0181 0.0091 'International Tables Vol C Tables 4.2.6.8 and 6.1.1.4'
H H 0.0000 0.0000 'International Tables Vol C Tables 4.2.6.8 and 6.1.1.4'
N N 0.0311 0.0180 'International Tables Vol C Tables 4.2.6.8 and 6.1.1.4'
O O 0.0492 0.0322 'International Tables Vol C Tables 4.2.6.8 and 6.1.1.4'

loop_
_geom_angle_atom_site_label_1
_geom_angle_atom_site_label_2
_geom_angle_atom_site_label_3
_geom_angle
_geom_angle_site_symmetry_1
_geom_angle_site_symmetry_3
_geom_angle_publ_flag
C1 O1 N2 112.99(7) . . ?
O1 N2 C8 106.54(7) . . ?
O1 N2 C12 106.79(7) . . ?
C8 N2 C12 119.70(8) . . ?
O1 C1 C2 124.76(9) . . ?
O1 C1 C6 115.06(9) . . ?
C2 C1 C6 120.18(9) . . ?
C1 C2 H2 120.3 . . ?
C3 C2 C1 119.45(9) . . ?
C3 C2 H2 120.3 . . ?
C2 C3 H3 119.6 . . ?
C2 C3 C4 120.70(10) . . ?
C4 C3 H3 119.7 . . ?
C3 C4 C7 119.78(10) . . ?
C5 C4 C3 119.56(9) . . ?
C5 C4 C7 120.66(9) . . ?
C4 C5 H5 120.0 . . ?
C6 C5 C4 119.99(9) . . ?
C6 C5 H5 120.0 . . ?
C1 C6 H6 119.9 . . ?
C5 C6 C1 120.10(9) . . ?
C5 C6 H6 119.9 . . ?
N1 C7 C4 178.79(13) . . ?
N2 C8 C9 105.63(8) . . ?
N2 C8 C13 106.66(8) . . ?
N2 C8 C14 115.98(9) . . ?
C9 C8 C14 111.57(9) . . ?
C13 C8 C9 108.14(9) . . ?
C13 C8 C14 108.50(9) . . ?
C8 C9 H9A 108.9 . . ?
C8 C9 H9B 108.9 . . ?
H9A C9 H9B 107.7 . . ?
C10 C9 C8 113.56(10) . . ?
C10 C9 H9A 108.9 . . ?
C10 C9 H9B 108.9 . . ?
C9 C10 H10A 109.9 . . ?
C9 C10 H10B 109.9 . . ?
H10A C10 H10B 108.3 . . ?
C11 C10 C9 108.86(9) . . ?
C11 C10 H10A 109.9 . . ?
C11 C10 H10B 109.9 . . ?
C10 C11 H11A 108.9 . . ?
C10 C11 H11B 108.9 . . ?
C10 C11 C12 113.30(9) . . ?
H11A C11 H11B 107.7 . . ?
C12 C11 H11A 108.9 . . ?
C12 C11 H11B 108.9 . . ?
N2 C12 C11 105.80(8) . . ?
N2 C12 C15 115.61(9) . . ?
N2 C12 C16 106.81(8) . . ?
C11 C12 C15 111.43(9) . . ?
C16 C12 C11 108.04(9) . . ?
C16 C12 C15 108.82(9) . . ?
C8 C13 H13A 109.5 . . ?
C8 C13 H13B 109.5 . . ?
C8 C13 H13C 109.5 . . ?
H13A C13 H13B 109.5 . . ?
H13A C13 H13C 109.5 . . ?
H13B C13 H13C 109.5 . . ?
C8 C14 H14A 109.5 . . ?
C8 C14 H14B 109.5 . . ?
C8 C14 H14C 109.5 . . ?
H14A C14 H14B 109.5 . . ?
H14A C14 H14C 109.5 . . ?
H14B C14 H14C 109.5 . . ?
C12 C15 H15A 109.5 . . ?
C12 C15 H15B 109.5 . . ?
C12 C15 H15C 109.5 . . ?
H15A C15 H15B 109.5 . . ?
H15A C15 H15C 109.5 . . ?
H15B C15 H15C 109.5 . . ?
C12 C16 H16A 109.5 . . ?
C12 C16 H16B 109.5 . . ?
C12 C16 H16C 109.5 . . ?
H16A C16 H16B 109.5 . . ?
H16A C16 H16C 109.5 . . ?
H16B C16 H16C 109.5 . . ?
C17 O2 N4 113.83(7) . . ?
O2 N4 C24 105.88(7) . . ?
O2 N4 C28 106.34(7) . . ?
C28 N4 C24 119.39(8) . . ?
O2 C17 C18 125.00(10) . . ?
O2 C17 C22 114.37(9) . . ?
C18 C17 C22 120.63(10) . . ?
C17 C18 H18 120.5 . . ?
C19 C18 C17 118.96(10) . . ?
C19 C18 H18 120.5 . . ?
C18 C19 H19 119.6 . . ?
C18 C19 C20 120.89(9) . . ?
C20 C19 H19 119.6 . . ?
C19 C20 C21 119.59(10) . . ?
C19 C20 C23 120.40(10) . . ?
C21 C20 C23 119.99(10) . . ?
C20 C21 H21 120.1 . . ?
C22 C21 C20 119.84(11) . . ?
C22 C21 H21 120.1 . . ?
C17 C22 H22 120.0 . . ?
C21 C22 C17 120.08(10) . . ?
C21 C22 H22 120.0 . . ?
N3 C23 C20 179.31(12) . . ?
N4 C24 C25 106.19(8) . . ?
N4 C24 C29 106.18(8) . . ?
N4 C24 C30 115.91(9) . . ?
C25 C24 C30 111.03(9) . . ?
C29 C24 C25 108.94(9) . . ?
C29 C24 C30 108.33(9) . . ?
C24 C25 H25A 109.0 . . ?
C24 C25 H25B 109.0 . . ?
H25A C25 H25B 107.8 . . ?
C26 C25 C24 112.98(9) . . ?
C26 C25 H25A 109.0 . . ?
C26 C25 H25B 109.0 . . ?
C25 C26 H26A 109.9 . . ?
C25 C26 H26B 109.9 . . ?
H26A C26 H26B 108.3 . . ?
C27 C26 C25 109.05(9) . . ?
C27 C26 H26A 109.9 . . ?
C27 C26 H26B 109.9 . . ?
C26 C27 H27A 108.9 . . ?
C26 C27 H27B 108.9 . . ?
C26 C27 C28 113.21(9) . . ?
H27A C27 H27B 107.7 . . ?
C28 C27 H27A 108.9 . . ?
C28 C27 H27B 108.9 . . ?
N4 C28 C27 106.16(8) . . ?
N4 C28 C31 106.64(8) . . ?
N4 C28 C32 115.36(9) . . ?
C27 C28 C32 111.56(9) . . ?
C31 C28 C27 108.39(9) . . ?
C31 C28 C32 108.44(9) . . ?
C24 C29 H29A 109.5 . . ?
C24 C29 H29B 109.5 . . ?
C24 C29 H29C 109.5 . . ?
H29A C29 H29B 109.5 . . ?
H29A C29 H29C 109.5 . . ?
H29B C29 H29C 109.5 . . ?
C24 C30 H30A 109.5 . . ?
C24 C30 H30B 109.5 . . ?
C24 C30 H30C 109.5 . . ?
H30A C30 H30B 109.5 . . ?
H30A C30 H30C 109.5 . . ?
H30B C30 H30C 109.5 . . ?
C28 C31 H31A 109.5 . . ?
C28 C31 H31B 109.5 . . ?
C28 C31 H31C 109.5 . . ?
H31A C31 H31B 109.5 . . ?
H31A C31 H31C 109.5 . . ?
H31B C31 H31C 109.5 . . ?
C28 C32 H32A 109.5 . . ?
C28 C32 H32B 109.5 . . ?
C28 C32 H32C 109.5 . . ?
H32A C32 H32B 109.5 . . ?
H32A C32 H32C 109.5 . . ?
H32B C32 H32C 109.5 . . ?

loop_
_geom_bond_atom_site_label_1
_geom_bond_atom_site_label_2
_geom_bond_distance
_geom_bond_site_symmetry_2
_geom_bond_publ_flag
O1 N2 1.4657(10) . ?
O1 C1 1.3655(12) . ?
N1 C7 1.1461(15) . ?
N2 C8 1.4902(13) . ?
N2 C12 1.4917(13) . ?
C1 C2 1.3912(14) . ?
C1 C6 1.4020(13) . ?
C2 H2 0.9500 . ?
C2 C3 1.3819(14) . ?
C3 H3 0.9500 . ?
C3 C4 1.3991(14) . ?
C4 C5 1.3955(15) . ?
C4 C7 1.4383(14) . ?
C5 H5 0.9500 . ?
C5 C6 1.3795(14) . ?
C6 H6 0.9500 . ?
C8 C9 1.5367(14) . ?
C8 C13 1.5301(16) . ?
C8 C14 1.5392(15) . ?
C9 H9A 0.9900 . ?
C9 H9B 0.9900 . ?
C9 C10 1.5211(18) . ?
C10 H10A 0.9900 . ?
C10 H10B 0.9900 . ?
C10 C11 1.5173(17) . ?
C11 H11A 0.9900 . ?
C11 H11B 0.9900 . ?
C11 C12 1.5360(14) . ?
C12 C15 1.5402(15) . ?
C12 C16 1.5301(15) . ?
C13 H13A 0.9800 . ?
C13 H13B 0.9800 . ?
C13 H13C 0.9800 . ?
C14 H14A 0.9800 . ?
C14 H14B 0.9800 . ?
C14 H14C 0.9800 . ?
C15 H15A 0.9800 . ?
C15 H15B 0.9800 . ?
C15 H15C 0.9800 . ?
C16 H16A 0.9800 . ?
C16 H16B 0.9800 . ?
C16 H16C 0.9800 . ?
O2 N4 1.4611(11) . ?
O2 C17 1.3671(12) . ?
N3 C23 1.1488(15) . ?
N4 C24 1.4946(13) . ?
N4 C28 1.4907(13) . ?
C17 C18 1.3905(14) . ?
C17 C22 1.3962(16) . ?
C18 H18 0.9500 . ?
C18 C19 1.3848(15) . ?
C19 H19 0.9500 . ?
C19 C20 1.3937(15) . ?
C20 C21 1.3983(16) . ?
C20 C23 1.4369(15) . ?
C21 H21 0.9500 . ?
C21 C22 1.3781(17) . ?
C22 H22 0.9500 . ?
C24 C25 1.5350(16) . ?
C24 C29 1.5282(15) . ?
C24 C30 1.5378(15) . ?
C25 H25A 0.9900 . ?
C25 H25B 0.9900 . ?
C25 C26 1.5222(16) . ?
C26 H26A 0.9900 . ?
C26 H26B 0.9900 . ?
C26 C27 1.5216(16) . ?
C27 H27A 0.9900 . ?
C27 H27B 0.9900 . ?
C27 C28 1.5338(16) . ?
C28 C31 1.5331(15) . ?
C28 C32 1.5352(15) . ?
C29 H29A 0.9800 . ?
C29 H29B 0.9800 . ?
C29 H29C 0.9800 . ?
C30 H30A 0.9800 . ?
C30 H30B 0.9800 . ?
C30 H30C 0.9800 . ?
C31 H31A 0.9800 . ?
C31 H31B 0.9800 . ?
C31 H31C 0.9800 . ?
C32 H32A 0.9800 . ?
C32 H32B 0.9800 . ?
C32 H32C 0.9800 . ?

loop_
_geom_torsion_atom_site_label_1
_geom_torsion_atom_site_label_2
_geom_torsion_atom_site_label_3
_geom_torsion_atom_site_label_4
_geom_torsion
_geom_torsion_site_symmetry_1
_geom_torsion_site_symmetry_2
_geom_torsion_site_symmetry_3
_geom_torsion_site_symmetry_4
_geom_torsion_publ_flag
O1 N2 C8 C9 177.13(8) . . . . ?
O1 N2 C8 C13 -67.95(9) . . . . ?
O1 N2 C8 C14 53.01(11) . . . . ?
O1 N2 C12 C11 -177.28(7) . . . . ?
O1 N2 C12 C15 -53.45(10) . . . . ?
O1 N2 C12 C16 67.78(9) . . . . ?
O1 C1 C2 C3 -179.97(9) . . . . ?
O1 C1 C6 C5 179.34(9) . . . . ?
N2 O1 C1 C2 3.87(13) . . . . ?
N2 O1 C1 C6 -176.35(8) . . . . ?
N2 C8 C9 C10 -53.82(12) . . . . ?
C1 O1 N2 C8 115.31(8) . . . . ?
C1 O1 N2 C12 -115.67(8) . . . . ?
C1 C2 C3 C4 0.50(16) . . . . ?
C2 C1 C6 C5 -0.87(15) . . . . ?
C2 C3 C4 C5 -0.65(16) . . . . ?
C2 C3 C4 C7 179.67(10) . . . . ?
C3 C4 C5 C6 0.05(15) . . . . ?
C4 C5 C6 C1 0.71(15) . . . . ?
C6 C1 C2 C3 0.26(15) . . . . ?
C7 C4 C5 C6 179.71(10) . . . . ?
C8 N2 C12 C11 -56.31(11) . . . . ?
C8 N2 C12 C15 67.51(12) . . . . ?
C8 N2 C12 C16 -171.25(9) . . . . ?
C8 C9 C10 C11 57.24(13) . . . . ?
C9 C10 C11 C12 -57.30(13) . . . . ?
C10 C11 C12 N2 54.17(12) . . . . ?
C10 C11 C12 C15 -72.24(12) . . . . ?
C10 C11 C12 C16 168.27(10) . . . . ?
C12 N2 C8 C9 56.04(12) . . . . ?
C12 N2 C8 C13 170.96(8) . . . . ?
C12 N2 C8 C14 -68.08(12) . . . . ?
C13 C8 C9 C10 -167.71(9) . . . . ?
C14 C8 C9 C10 73.04(12) . . . . ?
O2 N4 C24 C25 175.56(8) . . . . ?
O2 N4 C24 C29 -68.58(10) . . . . ?
O2 N4 C24 C30 51.75(11) . . . . ?
O2 N4 C28 C27 -175.19(7) . . . . ?
O2 N4 C28 C31 69.38(10) . . . . ?
O2 N4 C28 C32 -51.08(11) . . . . ?
O2 C17 C18 C19 179.09(9) . . . . ?
O2 C17 C22 C21 -179.41(10) . . . . ?
N4 O2 C17 C18 7.96(14) . . . . ?
N4 O2 C17 C22 -173.08(9) . . . . ?
N4 C24 C25 C26 -54.02(11) . . . . ?
C17 O2 N4 C24 115.00(9) . . . . ?
C17 O2 N4 C28 -117.03(9) . . . . ?
C17 C18 C19 C20 0.45(15) . . . . ?
C18 C17 C22 C21 -0.40(18) . . . . ?
C18 C19 C20 C21 -0.89(16) . . . . ?
C18 C19 C20 C23 177.46(9) . . . . ?
C19 C20 C21 C22 0.67(17) . . . . ?
C20 C21 C22 C17 -0.04(19) . . . . ?
C22 C17 C18 C19 0.19(16) . . . . ?
C23 C20 C21 C22 -177.69(11) . . . . ?
C24 N4 C28 C27 -55.69(11) . . . . ?
C24 N4 C28 C31 -171.12(9) . . . . ?
C24 N4 C28 C32 68.41(12) . . . . ?
C24 C25 C26 C27 57.45(12) . . . . ?
C25 C26 C27 C28 -57.45(12) . . . . ?
C26 C27 C28 N4 53.92(11) . . . . ?
C26 C27 C28 C31 168.16(9) . . . . ?
C26 C27 C28 C32 -72.51(12) . . . . ?
C28 N4 C24 C25 55.83(11) . . . . ?
C28 N4 C24 C29 171.69(9) . . . . ?
C28 N4 C24 C30 -67.98(12) . . . . ?
C29 C24 C25 C26 -168.00(9) . . . . ?
C30 C24 C25 C26 72.78(12) . . . . ?
